data_7000975
loop_
_publ_author_name
'Ni, Zhong-Hai'
'Tao, Jun'
'Wernsdorfer, Wolfgang'
'Cui, Ai-Li'
'Kou, Hui-Zhong'

_publ_section_title
;
 Supramolecular metallomacrocycles based on trans-dicyanoferrite(III)
 building blocks: synthesis, crystal structure and magnetic properties
;
_journal_coden_ASTM DTARAF
_journal_issue 15
_journal_name_full 'Dalton Transactions'
_journal_page_first 2788
_journal_page_last 2794
_journal_paper_doi 10.1039/b814860k
_journal_year 2009
_chemical_formula_moiety '4(C38 H32 Fe Mn N8 O5), H2 O, 2(O), O'
_chemical_formula_sum 'C38 H34 Fe Mn N8 O6'
_chemical_formula_weight 809.52
_space_group_IT_number 114
_symmetry_cell_setting tetragonal
_symmetry_space_group_name_Hall 'P -4 2n'
_symmetry_space_group_name_H-M 'P -4 21 c'
_atom_sites_solution_hydrogens geom
_atom_sites_solution_primary direct
_atom_sites_solution_secondary difmap
_audit_creation_method SHELXL-97
_cell_angle_alpha 90.00
_cell_angle_beta 90.00
_cell_angle_gamma 90.00
_cell_formula_units_Z 8
_cell_length_a 23.065(3)
_cell_length_b 23.065(3)
_cell_length_c 15.363(5)
_cell_measurement_reflns_used 25
_cell_measurement_temperature 293(2)
_cell_measurement_theta_max 22.45
_cell_measurement_theta_min 2.35
_cell_volume 8173(3)
_computing_cell_refinement XSCANS
_computing_data_collection 'XSCANS (Bruker, 1997)'
_computing_data_reduction 'SHELXTL (Bruker, 1997)'
_computing_molecular_graphics xp
_computing_publication_material SHELXTL
_computing_structure_refinement 'SHELXL-97 (Sheldrick, 1997)'
_computing_structure_solution 'SHELXS-97 (Sheldrick, 1997)'
_diffrn_ambient_temperature 293(2)
_diffrn_measured_fraction_theta_full 0.999
_diffrn_measured_fraction_theta_max 0.999
_diffrn_measurement_device_type 'Bruker P4'
_diffrn_measurement_method \w
_diffrn_radiation_monochromator graphite
_diffrn_radiation_source 'fine-focus sealed tube'
_diffrn_radiation_type MoK\a
_diffrn_radiation_wavelength 0.71073
_diffrn_reflns_av_R_equivalents 0.0258
_diffrn_reflns_av_sigmaI/netI 0.0344
_diffrn_reflns_limit_h_max 27
_diffrn_reflns_limit_h_min -1
_diffrn_reflns_limit_k_max 27
_diffrn_reflns_limit_k_min -1
_diffrn_reflns_limit_l_max 1
_diffrn_reflns_limit_l_min -18
_diffrn_reflns_number 9187
_diffrn_reflns_theta_full 24.98
_diffrn_reflns_theta_max 24.98
_diffrn_reflns_theta_min 1.77
_diffrn_standards_decay_% 0
_diffrn_standards_interval_count 97
_diffrn_standards_number 3
_exptl_absorpt_coefficient_mu 0.716
_exptl_absorpt_correction_T_max 0.900
_exptl_absorpt_correction_T_min 0.868
_exptl_absorpt_correction_type psi-scan
_exptl_absorpt_process_details 'North, et al., 1968'
_exptl_crystal_colour brown
_exptl_crystal_density_diffrn 1.316
_exptl_crystal_density_method 'not measured'
_exptl_crystal_description block
_exptl_crystal_F_000 3336
_exptl_crystal_size_max 0.20
_exptl_crystal_size_mid 0.20
_exptl_crystal_size_min 0.15
_refine_diff_density_max 0.896
_refine_diff_density_min -0.502
_refine_diff_density_rms 0.155
_refine_ls_abs_structure_details 'Flack H D (1983), Acta Cryst. A39, 876-881'
_refine_ls_abs_structure_Flack 0.04(3)
_refine_ls_extinction_method none
_refine_ls_goodness_of_fit_ref 1.011
_refine_ls_hydrogen_treatment constr
_refine_ls_matrix_type full
_refine_ls_number_parameters 505
_refine_ls_number_reflns 4545
_refine_ls_number_restraints 9
_refine_ls_restrained_S_all 1.015
_refine_ls_R_factor_all 0.0673
_refine_ls_R_factor_gt 0.0582
_refine_ls_shift/su_max 0.187
_refine_ls_shift/su_mean 0.009
_refine_ls_structure_factor_coef Fsqd
_refine_ls_weighting_details 'calc w=1/[\s^2^(Fo^2^)+(0.1400P)^2^+1.0000P] where P=(Fo^2^+2Fc^2^)/3'
_refine_ls_weighting_scheme calc
_refine_ls_wR_factor_gt 0.1640
_refine_ls_wR_factor_ref 0.1735
_reflns_number_gt 3966
_reflns_number_total 4545
_reflns_threshold_expression i>2\s(I)
_cod_data_source_file B814860K.txt
_cod_data_source_block 1
_cod_depositor_comments
;
The following automatic conversions were performed:
'_exptl_absorpt_correction_type' value 'psi scan' changed to 'psi-scan'
according to '/home/saulius/struct/CIF-dictionaries/cif_core.dic'
dictionary named 'cif_core.dic' version 2.4.1 from 2010-06-29.

Automatic conversion script
Id: cif_fix_enum 1527 2010-12-29 10:47:43Z saulius 
;
_cod_original_cell_volume 8174(3)
_cod_original_sg_symbol_H-M P-42(1)c
_cod_database_code 7000975

loop_
_symmetry_equiv_pos_as_xyz
'x, y, z'
'-x, -y, z'
'y, -x, -z'
'-y, x, -z'
'-x+1/2, y+1/2, -z+1/2'
'x+1/2, -y+1/2, -z+1/2'
'-y+1/2, -x+1/2, z+1/2'
'y+1/2, x+1/2, z+1/2'

loop_
_atom_site_label
_atom_site_type_symbol
_atom_site_fract_x
_atom_site_fract_y
_atom_site_fract_z
_atom_site_U_iso_or_equiv
_atom_site_adp_type
_atom_site_occupancy
_atom_site_symmetry_multiplicity
_atom_site_calc_flag
_atom_site_refinement_flags
_atom_site_disorder_assembly
_atom_site_disorder_group
Fe1 Fe 0.317261(18) 0.055274(17) 0.04655(3) 0.05068(11) Uani 1 1 d . . .
Mn1 Mn 0.244460(19) 0.267532(19) -0.02962(3) 0.05046(12) Uani 1 1 d . . .
N4 N 0.32223(13) 0.04703(11) -0.07686(19) 0.0589(8) Uani 1 1 d . . .
O3 O 0.31472(9) 0.30446(10) -0.05698(16) 0.0604(6) Uani 1 1 d . . .
N8 N 0.16500(11) 0.23697(11) 0.00254(18) 0.0547(7) Uani 1 1 d . . .
N5 N 0.23875(12) 0.03450(11) 0.0305(2) 0.0674(9) Uani 1 1 d . . .
N7 N 0.24138(12) 0.23256(12) -0.15223(19) 0.0589(7) Uani 1 1 d . . .
N6 N 0.29160(11) 0.05826(12) 0.1721(2) 0.0580(8) Uani 1 1 d . . .
C2 C 0.33760(13) -0.02513(14) 0.0688(2) 0.0542(8) Uani 1 1 d . . .
O4 O 0.24834(9) 0.30450(10) 0.08015(16) 0.0615(6) Uani 1 1 d . . .
N3 N 0.40237(11) 0.06974(11) 0.03473(18) 0.0517(7) Uani 1 1 d . . .
C11 C 0.20671(15) 0.02027(15) 0.1025(3) 0.0736(12) Uani 1 1 d . . .
O5 O 0.19612(9) 0.34640(9) -0.08721(18) 0.0624(7) Uani 1 1 d . . .
C1 C 0.30041(13) 0.13899(13) 0.0340(2) 0.0538(8) Uani 1 1 d . . .
C26 C 0.14186(16) 0.18362(14) -0.0388(3) 0.0661(10) Uani 1 1 d . . .
H26A H 0.1634 0.1504 -0.0176 0.079 Uiso 1 1 calc R . .
H26B H 0.1017 0.1786 -0.0219 0.079 Uiso 1 1 calc R . .
N1 N 0.28664(12) 0.18538(12) 0.0187(2) 0.0645(8) Uani 1 1 d . . .
C10 C 0.22252(13) 0.03106(14) -0.0605(3) 0.0735(11) Uani 1 1 d D . .
C12 C 0.23850(16) 0.03398(15) 0.1818(3) 0.0689(11) Uani 1 1 d . . .
O1 O 0.15752(12) 0.00127(13) 0.1030(3) 0.0999(12) Uani 1 1 d . . .
O2 O 0.38429(15) 0.05033(14) -0.19385(17) 0.0900(10) Uani 1 1 d . . .
C20 C 0.36645(19) 0.37174(19) -0.2936(3) 0.0814(13) Uani 1 1 d . . .
H20A H 0.3792 0.3872 -0.3462 0.098 Uiso 1 1 calc R . .
C3 C 0.44251(15) 0.07804(17) 0.0946(3) 0.0664(10) Uani 1 1 d . . .
H3A H 0.4311 0.0798 0.1526 0.080 Uiso 1 1 calc R . .
N2 N 0.34818(13) -0.07434(12) 0.0796(2) 0.0620(8) Uani 1 1 d . . .
C29 C 0.10289(16) 0.34275(16) 0.1538(2) 0.0629(10) Uani 1 1 d . . .
H29A H 0.0646 0.3305 0.1490 0.075 Uiso 1 1 calc R . .
C7 C 0.41985(15) 0.06598(14) -0.0494(2) 0.0589(9) Uani 1 1 d . . .
C28 C 0.14720(13) 0.31289(14) 0.1088(2) 0.0523(8) Uani 1 1 d . . .
C33 C 0.20481(14) 0.33215(14) 0.1181(2) 0.0535(8) Uani 1 1 d . . .
C9 C 0.26871(15) 0.03735(14) -0.1171(2) 0.0673(10) Uani 1 1 d D . .
C24 C 0.20443(19) 0.18150(17) -0.1694(3) 0.0772(12) Uani 1 1 d . . .
H24A H 0.2021 0.1757 -0.2319 0.093 Uiso 1 1 calc R . .
H24B H 0.2230 0.1476 -0.1446 0.093 Uiso 1 1 calc R . .
C17 C 0.32908(14) 0.32643(15) -0.1336(2) 0.0594(9) Uani 1 1 d . . .
C8 C 0.37288(17) 0.05352(15) -0.1152(2) 0.0619(10) Uani 1 1 d . . .
C16 C 0.31818(17) 0.07710(17) 0.2415(3) 0.0693(11) Uani 1 1 d . . .
H16A H 0.3537 0.0957 0.2348 0.083 Uiso 1 1 calc R . .
C18 C 0.36648(16) 0.37326(15) -0.1366(3) 0.0667(11) Uani 1 1 d . . .
H18A H 0.3803 0.3903 -0.0858 0.080 Uiso 1 1 calc R . .
C23 C 0.26948(16) 0.25467(16) -0.2155(2) 0.0634(10) Uani 1 1 d . . .
H23A H 0.2636 0.2379 -0.2698 0.076 Uiso 1 1 calc R . .
C5 C 0.51798(16) 0.0811(2) -0.0100(3) 0.0806(13) Uani 1 1 d . . .
H5A H 0.5570 0.0848 -0.0244 0.097 Uiso 1 1 calc R . .
C32 C 0.21527(17) 0.37941(18) 0.1695(2) 0.0687(11) Uani 1 1 d . . .
H32A H 0.2534 0.3919 0.1757 0.082 Uiso 1 1 calc R . .
C27 C 0.13225(14) 0.26363(14) 0.0589(2) 0.0589(9) Uani 1 1 d . . .
H27A H 0.0952 0.2487 0.0671 0.071 Uiso 1 1 calc R . .
C4 C 0.50034(16) 0.0842(2) 0.0754(3) 0.0789(13) Uani 1 1 d . . .
H4A H 0.5272 0.0903 0.1196 0.095 Uiso 1 1 calc R . .
C14 C 0.2428(2) 0.0440(2) 0.3345(3) 0.0999(15) Uani 1 1 d . . .
H14A H 0.2267 0.0387 0.3894 0.120 Uiso 1 1 calc R . .
C30 C 0.11633(18) 0.39011(19) 0.2048(3) 0.0743(12) Uani 1 1 d . . .
H30A H 0.0870 0.4094 0.2345 0.089 Uiso 1 1 calc R . .
C25 C 0.14569(17) 0.18553(17) -0.1348(3) 0.0703(11) Uani 1 1 d . . .
H25A H 0.1229 0.1539 -0.1585 0.084 Uiso 1 1 calc R . .
H25B H 0.1285 0.2215 -0.1550 0.084 Uiso 1 1 calc R . .
C6 C 0.47703(17) 0.07236(17) -0.0736(3) 0.0737(11) Uani 1 1 d . . .
H6A H 0.4877 0.0708 -0.1319 0.088 Uiso 1 1 calc R . .
C19 C 0.3831(2) 0.39440(19) -0.2189(3) 0.0886(15) Uani 1 1 d . . .
H19A H 0.4074 0.4265 -0.2207 0.106 Uiso 1 1 calc R . .
C15 C 0.2960(2) 0.0706(2) 0.3247(3) 0.0919(14) Uani 1 1 d . . .
H15A H 0.3164 0.0839 0.3729 0.110 Uiso 1 1 calc R . .
C22 C 0.30957(16) 0.30299(15) -0.2123(3) 0.0612(10) Uani 1 1 d . . .
C21 C 0.33040(17) 0.32539(18) -0.2922(3) 0.0735(11) Uani 1 1 d . . .
H21A H 0.3192 0.3081 -0.3442 0.088 Uiso 1 1 calc R . .
C13 C 0.21498(18) 0.02591(19) 0.2628(3) 0.0880(14) Uani 1 1 d . . .
H13A H 0.1792 0.0077 0.2681 0.106 Uiso 1 1 calc R . .
C31 C 0.17269(19) 0.40918(18) 0.2123(3) 0.0745(12) Uani 1 1 d . . .
H31A H 0.1816 0.4416 0.2457 0.089 Uiso 1 1 calc R . .
C34 C 0.25761(18) 0.03448(19) -0.2049(2) 0.0905(14) Uani 1 1 d D . .
H34 H 0.2870 0.0383 -0.2460 0.109 Uiso 1 1 calc R . .
C37 C 0.16604(16) 0.02363(17) -0.0896(3) 0.0888(14) Uani 1 1 d D . .
H37A H 0.1363 0.0209 -0.0490 0.107 Uiso 1 1 calc R . .
C36 C 0.1531(2) 0.0202(2) -0.1745(3) 0.1180(19) Uani 1 1 d D . .
H36A H 0.1153 0.0147 -0.1943 0.142 Uiso 1 1 calc R . .
C35 C 0.19890(17) 0.0253(2) -0.2299(3) 0.1202(17) Uani 1 1 d D . .
H35A H 0.1912 0.0226 -0.2892 0.144 Uiso 1 1 calc R . .
C38 C 0.2133(2) 0.4015(2) -0.0884(5) 0.118(2) Uani 1 1 d . . .
H38A H 0.1842 0.4248 -0.1162 0.176 Uiso 1 1 calc R . .
H38B H 0.2490 0.4047 -0.1199 0.176 Uiso 1 1 calc R . .
H38C H 0.2189 0.4149 -0.0298 0.176 Uiso 1 1 calc R . .
O3W O 0.0504(5) -0.0095(5) 0.1981(9) 0.090(4) Uani 0.25 1 d P . .
O2W O 0.3746(4) 0.3384(9) 0.1000(6) 0.304(6) Uani 0.50 1 d P . .
O1W O 0.0878(11) -0.0478(9) 0.4034(17) 0.326(13) Uani 0.25 1 d P . .
H400 H 0.0794 -0.0380 0.3516 0.489 Uiso 0.25 1 d PR . .
H401 H 0.0845 -0.0170 0.4333 0.489 Uiso 0.25 1 d PR . .
H5 H 0.1576 0.3463 -0.0900 0.489 Uiso 1 1 d R . .

loop_
_atom_site_aniso_label
_atom_site_aniso_U_11
_atom_site_aniso_U_22
_atom_site_aniso_U_33
_atom_site_aniso_U_23
_atom_site_aniso_U_13
_atom_site_aniso_U_12
Fe1 0.04471(19) 0.04111(18) 0.0662(2) 0.0025(2) -0.0071(2) 0.00311(17)
Mn1 0.0479(2) 0.0437(2) 0.0598(2) -0.0019(2) -0.0070(2) 0.00275(18)
N4 0.0681(16) 0.0451(13) 0.0634(15) 0.0016(13) -0.0118(14) 0.0035(13)
O3 0.0480(10) 0.0693(13) 0.0637(13) 0.0014(12) -0.0037(11) -0.0060(11)
N8 0.0511(12) 0.0467(12) 0.0662(15) 0.0067(13) -0.0097(12) -0.0007(11)
N5 0.0534(13) 0.0446(12) 0.104(2) -0.0013(15) -0.0225(16) 0.0063(12)
N7 0.0586(14) 0.0512(13) 0.0669(15) -0.0085(14) -0.0093(14) 0.0085(13)
N6 0.0460(12) 0.0516(13) 0.0764(17) 0.0079(14) 0.0065(13) 0.0097(12)
C2 0.0439(14) 0.0549(16) 0.0640(18) 0.0037(16) -0.0042(15) -0.0003(13)
O4 0.0493(11) 0.0651(13) 0.0701(13) -0.0085(12) -0.0078(11) 0.0039(11)
N3 0.0479(12) 0.0477(12) 0.0596(14) 0.0039(13) -0.0024(13) 0.0028(10)
C11 0.0556(18) 0.0484(17) 0.117(3) 0.003(2) 0.012(2) 0.0048(15)
O5 0.0490(11) 0.0470(11) 0.0913(16) 0.0073(12) -0.0018(12) 0.0047(10)
C1 0.0453(13) 0.0490(14) 0.0670(18) 0.0028(16) -0.0112(15) 0.0044(12)
C26 0.0655(18) 0.0462(15) 0.087(2) -0.0013(19) -0.013(2) -0.0089(15)
N1 0.0637(15) 0.0464(13) 0.0835(18) -0.0014(15) -0.0130(16) 0.0067(12)
C10 0.0698(19) 0.0417(14) 0.109(3) -0.0127(19) -0.038(2) 0.0076(15)
C12 0.0544(18) 0.0527(17) 0.100(3) 0.0107(19) 0.009(2) 0.0094(16)
O1 0.0534(13) 0.0757(16) 0.171(3) -0.013(2) 0.0054(19) -0.0127(13)
O2 0.114(2) 0.095(2) 0.0609(14) 0.0032(16) 0.0003(16) -0.0187(19)
C20 0.081(2) 0.087(3) 0.076(2) 0.017(2) 0.009(2) 0.010(2)
C3 0.0609(18) 0.074(2) 0.064(2) 0.0041(19) -0.0044(18) 0.0095(18)
N2 0.0647(15) 0.0465(13) 0.0748(17) 0.0039(14) -0.0002(16) 0.0033(13)
C29 0.0577(17) 0.0622(18) 0.069(2) 0.0012(18) 0.0038(18) 0.0012(16)
C7 0.0645(17) 0.0518(16) 0.0603(18) 0.0066(16) 0.0025(17) 0.0040(15)
C28 0.0471(14) 0.0573(16) 0.0526(15) 0.0011(15) -0.0012(14) 0.0007(14)
C33 0.0573(16) 0.0519(16) 0.0512(16) 0.0017(14) 0.0026(15) 0.0004(15)
C9 0.0717(19) 0.0442(15) 0.086(2) -0.0065(17) -0.0347(19) 0.0047(16)
C24 0.095(3) 0.0611(19) 0.076(2) -0.0170(19) -0.022(2) 0.006(2)
C17 0.0453(15) 0.0561(17) 0.077(2) 0.0065(17) 0.0035(16) 0.0124(14)
C8 0.079(2) 0.0490(16) 0.0578(17) 0.0014(16) -0.0049(18) 0.0019(17)
C16 0.0596(18) 0.077(2) 0.071(2) 0.002(2) -0.0011(19) 0.0194(18)
C18 0.066(2) 0.0518(17) 0.082(2) -0.0022(18) 0.007(2) 0.0021(17)
C23 0.0655(19) 0.0668(19) 0.0580(17) -0.0062(16) -0.0100(17) 0.0168(18)
C5 0.0460(17) 0.100(3) 0.095(3) 0.015(3) -0.0023(19) -0.0028(19)
C32 0.069(2) 0.081(2) 0.0565(18) -0.0042(19) -0.0038(18) -0.0137(19)
C27 0.0531(15) 0.0499(15) 0.074(2) 0.0064(17) -0.0083(17) 0.0014(14)
C4 0.0387(14) 0.107(3) 0.091(2) -0.001(3) -0.009(2) -0.0049(19)
C14 0.095(3) 0.097(3) 0.108(3) 0.039(3) 0.036(3) 0.041(2)
C30 0.072(2) 0.082(2) 0.069(2) -0.003(2) 0.019(2) 0.011(2)
C25 0.073(2) 0.0593(19) 0.079(2) -0.0099(19) -0.0229(19) -0.0070(18)
C6 0.072(2) 0.068(2) 0.081(2) 0.012(2) 0.021(2) 0.0042(19)
C19 0.078(2) 0.064(2) 0.123(4) 0.018(3) 0.024(3) 0.008(2)
C15 0.084(2) 0.115(3) 0.077(2) 0.014(3) 0.009(2) 0.043(3)
C22 0.0609(18) 0.0551(17) 0.0675(19) 0.0069(16) -0.0072(17) 0.0139(16)
C21 0.074(2) 0.077(2) 0.069(2) 0.011(2) 0.0007(19) 0.020(2)
C13 0.063(2) 0.078(2) 0.124(3) 0.031(3) 0.030(2) 0.018(2)
C31 0.088(3) 0.068(2) 0.067(2) -0.0202(18) 0.016(2) -0.005(2)
C34 0.110(3) 0.069(2) 0.093(3) -0.004(2) -0.043(2) 0.008(3)
C37 0.073(2) 0.059(2) 0.135(4) -0.012(2) -0.034(3) -0.0021(19)
C36 0.096(3) 0.091(3) 0.167(4) -0.031(3) -0.064(3) 0.001(3)
C35 0.171(4) 0.064(2) 0.125(3) -0.007(2) -0.102(3) 0.006(3)
C38 0.096(3) 0.068(3) 0.188(6) 0.002(3) 0.004(4) -0.001(3)
O3W 0.061(5) 0.076(6) 0.132(10) -0.023(7) 0.011(7) -0.032(5)
O2W 0.180(5) 0.574(18) 0.158(6) 0.123(10) -0.125(4) -0.233(8)
O1W 0.256(19) 0.165(13) 0.56(4) 0.208(18) -0.24(2) -0.113(13)

loop_
_atom_type_symbol
_atom_type_description
_atom_type_scat_dispersion_real
_atom_type_scat_dispersion_imag
_atom_type_scat_source
C C 0.0033 0.0016 'International Tables Vol C Tables 4.2.6.8 and 6.1.1.4'
H H 0.0000 0.0000 'International Tables Vol C Tables 4.2.6.8 and 6.1.1.4'
N N 0.0061 0.0033 'International Tables Vol C Tables 4.2.6.8 and 6.1.1.4'
O O 0.0106 0.0060 'International Tables Vol C Tables 4.2.6.8 and 6.1.1.4'
Cl Cl 0.1484 0.1585 'International Tables Vol C Tables 4.2.6.8 and 6.1.1.4'
Mn Mn 0.3368 0.7283 'International Tables Vol C Tables 4.2.6.8 and 6.1.1.4'
Fe Fe 0.3463 0.8444 'International Tables Vol C Tables 4.2.6.8 and 6.1.1.4'

loop_
_geom_angle_atom_site_label_1
_geom_angle_atom_site_label_2
_geom_angle_atom_site_label_3
_geom_angle
_geom_angle_site_symmetry_1
_geom_angle_site_symmetry_3
_geom_angle_publ_flag
N5 Fe1 N4 84.43(14) . . ?
N5 Fe1 C2 90.70(12) . . ?
N4 Fe1 C2 93.76(13) . . ?
N5 Fe1 C1 92.67(12) . . ?
N4 Fe1 C1 90.72(13) . . ?
C2 Fe1 C1 174.64(14) . . ?
N5 Fe1 N3 166.29(13) . . ?
N4 Fe1 N3 82.38(12) . . ?
C2 Fe1 N3 86.46(12) . . ?
C1 Fe1 N3 91.22(11) . . ?
N5 Fe1 N6 81.50(13) . . ?
N4 Fe1 N6 165.92(12) . . ?
C2 Fe1 N6 86.27(13) . . ?
C1 Fe1 N6 90.10(13) . . ?
N3 Fe1 N6 111.65(11) . . ?
O3 Mn1 O4 87.38(10) . . ?
O3 Mn1 N8 173.39(11) . . ?
O4 Mn1 N8 88.98(11) . . ?
O3 Mn1 N7 90.15(11) . . ?
O4 Mn1 N7 176.29(11) . . ?
N8 Mn1 N7 93.21(11) . . ?
O3 Mn1 N1 94.73(10) . . ?
O4 Mn1 N1 93.72(11) . . ?
N8 Mn1 N1 91.02(11) . . ?
N7 Mn1 N1 89.24(12) . . ?
O3 Mn1 O5 88.49(9) . . ?
O4 Mn1 O5 90.54(10) . . ?
N8 Mn1 O5 86.03(9) . . ?
N7 Mn1 O5 86.63(10) . . ?
N1 Mn1 O5 174.77(10) . . ?
C8 N4 C9 127.1(3) . . ?
C8 N4 Fe1 119.1(2) . . ?
C9 N4 Fe1 113.7(2) . . ?
C17 O3 Mn1 126.1(2) . . ?
C27 N8 C26 117.8(3) . . ?
C27 N8 Mn1 121.5(2) . . ?
C26 N8 Mn1 120.6(2) . . ?
C11 N5 C10 128.7(3) . . ?
C11 N5 Fe1 118.2(3) . . ?
C10 N5 Fe1 112.8(2) . . ?
C23 N7 C24 118.4(3) . . ?
C23 N7 Mn1 121.7(2) . . ?
C24 N7 Mn1 119.9(2) . . ?
C16 N6 C12 118.2(3) . . ?
C16 N6 Fe1 130.9(2) . . ?
C12 N6 Fe1 110.9(3) . . ?
N2 C2 Fe1 177.1(3) . . ?
C33 O4 Mn1 125.0(2) . . ?
C3 N3 C7 117.7(3) . . ?
C3 N3 Fe1 130.6(2) . . ?
C7 N3 Fe1 111.6(2) . . ?
O1 C11 N5 126.5(4) . . ?
O1 C11 C12 122.8(4) . . ?
N5 C11 C12 110.6(3) . . ?
C38 O5 Mn1 127.9(3) . . ?
C38 O5 H5 107.3 . . ?
Mn1 O5 H5 120.0 . . ?
N1 C1 Fe1 171.8(3) . . ?
C25 C26 N8 112.4(3) . . ?
C25 C26 H26A 109.1 . . ?
N8 C26 H26A 109.1 . . ?
C25 C26 H26B 109.1 . . ?
N8 C26 H26B 109.1 . . ?
H26A C26 H26B 107.9 . . ?
C1 N1 Mn1 167.4(3) . . ?
C9 C10 C37 122.2(4) . . ?
C9 C10 N5 113.7(3) . . ?
C37 C10 N5 124.1(3) . . ?
N6 C12 C13 120.9(4) . . ?
N6 C12 C11 116.9(4) . . ?
C13 C12 C11 122.0(4) . . ?
C19 C20 C21 118.5(4) . . ?
C19 C20 H20A 120.7 . . ?
C21 C20 H20A 120.8 . . ?
N3 C3 C4 123.2(4) . . ?
N3 C3 H3A 118.4 . . ?
C4 C3 H3A 118.4 . . ?
C30 C29 C28 120.1(3) . . ?
C30 C29 H29A 120.0 . . ?
C28 C29 H29A 120.0 . . ?
N3 C7 C6 122.3(3) . . ?
N3 C7 C8 115.9(3) . . ?
C6 C7 C8 121.8(3) . . ?
C33 C28 C27 122.6(3) . . ?
C33 C28 C29 118.6(3) . . ?
C27 C28 C29 118.7(3) . . ?
O4 C33 C32 120.3(3) . . ?
O4 C33 C28 121.2(3) . . ?
C32 C33 C28 118.5(3) . . ?
C34 C9 C10 118.0(3) . . ?
C34 C9 N4 127.3(3) . . ?
C10 C9 N4 114.7(3) . . ?
C25 C24 N7 114.8(3) . . ?
C25 C24 H24A 108.6 . . ?
N7 C24 H24A 108.6 . . ?
C25 C24 H24B 108.6 . . ?
N7 C24 H24B 108.6 . . ?
H24A C24 H24B 107.5 . . ?
O3 C17 C18 119.0(3) . . ?
O3 C17 C22 122.7(3) . . ?
C18 C17 C22 118.2(4) . . ?
O2 C8 N4 128.2(4) . . ?
O2 C8 C7 120.8(4) . . ?
N4 C8 C7 111.0(3) . . ?
N6 C16 C15 123.0(4) . . ?
N6 C16 H16A 118.5 . . ?
C15 C16 H16A 118.5 . . ?
C17 C18 C19 118.0(4) . . ?
C17 C18 H18A 121.0 . . ?
C19 C18 H18A 121.0 . . ?
N7 C23 C22 127.3(3) . . ?
N7 C23 H23A 116.3 . . ?
C22 C23 H23A 116.3 . . ?
C6 C5 C4 118.9(4) . . ?
C6 C5 H5A 120.6 . . ?
C4 C5 H5A 120.6 . . ?
C31 C32 C33 123.5(4) . . ?
C31 C32 H32A 118.3 . . ?
C33 C32 H32A 118.3 . . ?
N8 C27 C28 126.7(3) . . ?
N8 C27 H27A 116.6 . . ?
C28 C27 H27A 116.6 . . ?
C3 C4 C5 119.1(4) . . ?
C3 C4 H4A 120.4 . . ?
C5 C4 H4A 120.4 . . ?
C13 C14 C15 118.3(5) . . ?
C13 C14 H14A 120.8 . . ?
C15 C14 H14A 120.8 . . ?
C31 C30 C29 120.8(4) . . ?
C31 C30 H30A 119.6 . . ?
C29 C30 H30A 119.6 . . ?
C24 C25 C26 114.6(3) . . ?
C24 C25 H25A 108.6 . . ?
C26 C25 H25A 108.6 . . ?
C24 C25 H25B 108.6 . . ?
C26 C25 H25B 108.6 . . ?
H25A C25 H25B 107.6 . . ?
C5 C6 C7 118.8(4) . . ?
C5 C6 H6A 120.6 . . ?
C7 C6 H6A 120.6 . . ?
C20 C19 C18 124.4(4) . . ?
C20 C19 H19A 117.8 . . ?
C18 C19 H19A 117.8 . . ?
C14 C15 C16 118.5(5) . . ?
C14 C15 H15A 120.8 . . ?
C16 C15 H15A 120.7 . . ?
C17 C22 C21 119.9(3) . . ?
C17 C22 C23 122.1(3) . . ?
C21 C22 C23 117.9(3) . . ?
C20 C21 C22 120.7(4) . . ?
C20 C21 H21A 119.6 . . ?
C22 C21 H21A 119.6 . . ?
C14 C13 C12 120.9(4) . . ?
C14 C13 H13A 119.5 . . ?
C12 C13 H13A 119.5 . . ?
C32 C31 C30 118.5(4) . . ?
C32 C31 H31A 120.7 . . ?
C30 C31 H31A 120.7 . . ?
C9 C34 C35 116.7(4) . . ?
C9 C34 H34 121.7 . . ?
C35 C34 H34 121.6 . . ?
C36 C37 C10 122.1(4) . . ?
C36 C37 H37A 119.0 . . ?
C10 C37 H37A 118.9 . . ?
C37 C36 C35 115.4(4) . . ?
C37 C36 H36A 122.3 . . ?
C35 C36 H36A 122.3 . . ?
C36 C35 C34 125.7(4) . . ?
C36 C35 H35A 117.2 . . ?
C34 C35 H35A 117.2 . . ?
O5 C38 H38A 109.5 . . ?
O5 C38 H38B 109.5 . . ?
H38A C38 H38B 109.5 . . ?
O5 C38 H38C 109.5 . . ?
H38A C38 H38C 109.5 . . ?
H38B C38 H38C 109.5 . . ?
H400 O1W H401 105.2 . . ?

loop_
_geom_bond_atom_site_label_1
_geom_bond_atom_site_label_2
_geom_bond_distance
_geom_bond_site_symmetry_2
_geom_bond_publ_flag
Fe1 N5 1.889(3) . ?
Fe1 N4 1.909(3) . ?
Fe1 C2 1.943(3) . ?
Fe1 C1 1.979(3) . ?
Fe1 N3 1.999(2) . ?
Fe1 N6 2.018(3) . ?
Mn1 O3 1.878(2) . ?
Mn1 O4 1.892(3) . ?
Mn1 N8 2.025(3) . ?
Mn1 N7 2.050(3) . ?
Mn1 N1 2.256(3) . ?
Mn1 O5 2.310(2) . ?
N4 C8 1.317(5) . ?
N4 C9 1.399(4) . ?
O3 C17 1.323(4) . ?
N8 C27 1.303(4) . ?
N8 C26 1.484(4) . ?
N5 C11 1.370(6) . ?
N5 C10 1.449(5) . ?
N7 C23 1.275(5) . ?
N7 C24 1.478(5) . ?
N6 C16 1.305(5) . ?
N6 C12 1.355(4) . ?
C2 N2 1.173(4) . ?
O4 C33 1.325(4) . ?
N3 C3 1.319(5) . ?
N3 C7 1.357(5) . ?
C11 O1 1.216(4) . ?
C11 C12 1.457(6) . ?
O5 C38 1.332(5) . ?
O5 H5 0.8901 . ?
C1 N1 1.141(4) . ?
C26 C25 1.479(6) . ?
C26 H26A 0.9700 . ?
C26 H26B 0.9700 . ?
C10 C9 1.384(5) . ?
C10 C37 1.388(5) . ?
C12 C13 1.370(6) . ?
O2 C8 1.238(4) . ?
C20 C19 1.318(7) . ?
C20 C21 1.354(6) . ?
C20 H20A 0.9300 . ?
C3 C4 1.373(5) . ?
C3 H3A 0.9300 . ?
C29 C30 1.379(6) . ?
C29 C28 1.414(5) . ?
C29 H29A 0.9300 . ?
C7 C6 1.378(5) . ?
C7 C8 1.510(5) . ?
C28 C33 1.408(5) . ?
C28 C27 1.413(5) . ?
C33 C32 1.368(5) . ?
C9 C34 1.375(5) . ?
C24 C25 1.458(6) . ?
C24 H24A 0.9700 . ?
C24 H24B 0.9700 . ?
C17 C18 1.383(5) . ?
C17 C22 1.400(5) . ?
C16 C15 1.385(6) . ?
C16 H16A 0.9300 . ?
C18 C19 1.409(6) . ?
C18 H18A 0.9300 . ?
C23 C22 1.449(5) . ?
C23 H23A 0.9300 . ?
C5 C6 1.374(6) . ?
C5 C4 1.375(6) . ?
C5 H5A 0.9300 . ?
C32 C31 1.367(6) . ?
C32 H32A 0.9300 . ?
C27 H27A 0.9300 . ?
C4 H4A 0.9300 . ?
C14 C13 1.342(7) . ?
C14 C15 1.379(7) . ?
C14 H14A 0.9300 . ?
C30 C31 1.377(6) . ?
C30 H30A 0.9300 . ?
C25 H25A 0.9700 . ?
C25 H25B 0.9700 . ?
C6 H6A 0.9300 . ?
C19 H19A 0.9300 . ?
C15 H15A 0.9300 . ?
C22 C21 1.415(6) . ?
C21 H21A 0.9300 . ?
C13 H13A 0.9300 . ?
C31 H31A 0.9300 . ?
C34 C35 1.423(5) . ?
C34 H34 0.9300 . ?
C37 C36 1.341(5) . ?
C37 H37A 0.9300 . ?
C36 C35 1.362(6) . ?
C36 H36A 0.9300 . ?
C35 H35A 0.9300 . ?
C38 H38A 0.9600 . ?
C38 H38B 0.9600 . ?
C38 H38C 0.9600 . ?
O1W H400 0.8500 . ?
O1W H401 0.8500 . ?

loop_
_geom_hbond_atom_site_label_D
_geom_hbond_atom_site_label_H
_geom_hbond_atom_site_label_A
_geom_hbond_distance_DH
_geom_hbond_distance_HA
_geom_hbond_distance_DA
_geom_hbond_angle_DHA
_geom_hbond_site_symmetry_A
O5 H5 N2 0.890 1.927 2.812(3) 172.28 4_555
O1W H400 O3W 0.850 2.535 3.386(4) 177.81 .
